data_7011336
loop_
_publ_author_name
'Muhammad S. Khan'
'Muna R. A. Al-Mandhary'
'Mohammed K. Al-Suti'
'Abdul Khader Hisahm'
'Paul R. Raithby'
'Birte Ahrens'
'Mary F. Mahon'
'Louise Male'
'Elisabeth A. Marseglia'
'Emilio Tedesco'
'Richard H. Friend'
'Anna K\"ohler'
'Neil Feeder'
'Simon J. Teat'

_publ_section_title
;
 Structural characterisation of a series of acetylide-functionalised
 oligopyridines and the synthesis, characterisation and optical
 spectroscopy of platinum di-ynes and poly-ynes containing oligopyridyl
 linker groups in the backbone
;
_journal_issue 7
_journal_name_full 'J. Chem. Soc., Dalton Trans.'
_journal_page_first 1358
_journal_page_last 1368
_journal_paper_doi 10.1039/b110658a
_journal_year 2002
_chemical_formula_sum 'C25 H27 N3 Si2'
_chemical_formula_weight 425.68
_chemical_name_systematic
; 
Compound 3a
;
_space_group_IT_number 2
_symmetry_cell_setting triclinic
_symmetry_space_group_name_Hall '-P 1'
_symmetry_space_group_name_H-M 'P -1'
_atom_sites_solution_hydrogens geom
_atom_sites_solution_primary direct
_atom_sites_solution_secondary difmap
_audit_creation_method SHELXL-97
_cell_angle_alpha 84.891(8)
_cell_angle_beta 86.268(10)
_cell_angle_gamma 82.049(10)
_cell_formula_units_Z 2
_cell_length_a 6.3543(8)
_cell_length_b 10.844(2)
_cell_length_c 17.722(4)
_cell_measurement_reflns_used 11843
_cell_measurement_temperature 150(2)
_cell_measurement_theta_max 27.485
_cell_measurement_theta_min 2.910
_cell_volume 1202.9(4)
_computing_cell_refinement 'Nonius HKL Scalepack'
_computing_data_collection 'Nonius COLLECT'
_computing_data_reduction 'Nonius HKL Denzo & Scalepack'
_computing_molecular_graphics 'XSEED (J. Barbour, 1997)'
_computing_publication_material SHELXL-97
_computing_structure_refinement 'SHELXL-97 (Sheldrick, 1997)'
_computing_structure_solution 'SHELXS-97 (Sheldrick, 1990)'
_diffrn_ambient_temperature 150(2)
_diffrn_measured_fraction_theta_full 0.980
_diffrn_measured_fraction_theta_max 0.980
_diffrn_measurement_device_type 'Nonius Kappa CCD'
_diffrn_measurement_method 'omega and phi scans'
_diffrn_radiation_monochromator graphite
_diffrn_radiation_source 'fine-focus sealed tube'
_diffrn_radiation_type MoK\a
_diffrn_radiation_wavelength 0.71073
_diffrn_reflns_av_R_equivalents 0.0410
_diffrn_reflns_av_sigmaI/netI 0.1355
_diffrn_reflns_limit_h_max 7
_diffrn_reflns_limit_h_min -8
_diffrn_reflns_limit_k_max 13
_diffrn_reflns_limit_k_min -14
_diffrn_reflns_limit_l_max 13
_diffrn_reflns_limit_l_min -22
_diffrn_reflns_number 7566
_diffrn_reflns_theta_full 27.44
_diffrn_reflns_theta_max 27.44
_diffrn_reflns_theta_min 3.11
_diffrn_standards_number 'not applicable'
_exptl_absorpt_coefficient_mu 0.163
_exptl_absorpt_correction_T_max 0.9886
_exptl_absorpt_correction_T_min 0.9557
_exptl_absorpt_correction_type SORTAV
_exptl_crystal_colour colourless
_exptl_crystal_density_diffrn 1.175
_exptl_crystal_density_method 'not measured'
_exptl_crystal_description prism
_exptl_crystal_F_000 452
_exptl_crystal_size_max 0.28
_exptl_crystal_size_mid 0.16
_exptl_crystal_size_min 0.07
_refine_diff_density_max 0.256
_refine_diff_density_min -0.245
_refine_diff_density_rms 0.056
_refine_ls_extinction_method none
_refine_ls_goodness_of_fit_ref 0.937
_refine_ls_hydrogen_treatment 'methyls rigid, others riding'
_refine_ls_matrix_type full
_refine_ls_number_parameters 277
_refine_ls_number_reflns 5373
_refine_ls_number_restraints 14
_refine_ls_restrained_S_all 0.936
_refine_ls_R_factor_all 0.1393
_refine_ls_R_factor_gt 0.0557
_refine_ls_shift/su_max 0.000
_refine_ls_shift/su_mean 0.000
_refine_ls_structure_factor_coef Fsqd
_refine_ls_weighting_details 'calc w=1/[\s^2^(Fo^2^)+(0.0444P)^2^] where P=(Fo^2^+2Fc^2^)/3'
_refine_ls_weighting_scheme calc
_refine_ls_wR_factor_gt 0.1021
_refine_ls_wR_factor_ref 0.1248
_reflns_number_gt 2787
_reflns_number_total 5373
_reflns_threshold_expression >2sigma(I)
_cod_data_source_file b110658a.txt
_cod_data_source_block pr9942
_cod_original_cell_volume 1202.8(4)
_cod_original_sg_symbol_H-M P-1
_cod_database_code 7011336

loop_
_symmetry_equiv_pos_as_xyz
'x, y, z'
'-x, -y, -z'

loop_
_atom_site_label
_atom_site_type_symbol
_atom_site_fract_x
_atom_site_fract_y
_atom_site_fract_z
_atom_site_U_iso_or_equiv
_atom_site_adp_type
_atom_site_occupancy
_atom_site_symmetry_multiplicity
_atom_site_calc_flag
_atom_site_refinement_flags
_atom_site_disorder_assembly
_atom_site_disorder_group
Si1 Si 0.55690(10) 0.25829(7) 0.16878(4) 0.0327(2) Uani 1 1 d . . .
Si2 Si 0.14411(11) 1.25859(7) 0.87778(4) 0.0356(2) Uani 1 1 d . . .
C1 C 0.4625(4) 0.1048(3) 0.18148(18) 0.0535(8) Uani 1 1 d . . .
H1A H 0.5121 0.0607 0.2291 0.080 Uiso 1 1 calc R . .
H1B H 0.5183 0.0558 0.1390 0.080 Uiso 1 1 calc R . .
H1C H 0.3066 0.1160 0.1832 0.080 Uiso 1 1 calc R . .
C2 C 0.5013(4) 0.3361(3) 0.07315(15) 0.0527(8) Uani 1 1 d . . .
H2A H 0.3475 0.3480 0.0668 0.079 Uiso 1 1 calc R . .
H2B H 0.5733 0.2839 0.0343 0.079 Uiso 1 1 calc R . .
H2C H 0.5536 0.4175 0.0679 0.079 Uiso 1 1 calc R . .
C3 C 0.8473(4) 0.2386(3) 0.18094(16) 0.0489(8) Uani 1 1 d . . .
H3A H 0.9004 0.3192 0.1694 0.073 Uiso 1 1 calc R . .
H3B H 0.9194 0.1784 0.1464 0.073 Uiso 1 1 calc R . .
H3C H 0.8758 0.2076 0.2334 0.073 Uiso 1 1 calc R . .
C4 C 0.4062(4) 0.3577(2) 0.23822(14) 0.0335(6) Uani 1 1 d . . .
C5 C 0.2847(4) 0.4201(2) 0.27927(14) 0.0314(6) Uani 1 1 d . . .
N1 N 0.1991(3) 0.55682(18) 0.37944(11) 0.0273(5) Uani 1 1 d D . .
C6 C 0.1277(3) 0.4943(2) 0.32622(13) 0.0265(6) Uani 1 1 d D . .
C7 C -0.0880(3) 0.4984(2) 0.31399(14) 0.0305(6) Uani 1 1 d D . .
H7 H -0.1330 0.4507 0.2770 0.037 Uiso 1 1 calc R . .
C8 C -0.2340(3) 0.5727(2) 0.35651(13) 0.0292(6) Uani 1 1 d D . .
H8 H -0.3819 0.5773 0.3494 0.035 Uiso 1 1 calc R . .
C9 C -0.1628(3) 0.6403(2) 0.40949(13) 0.0269(6) Uani 1 1 d D . .
H9 H -0.2608 0.6946 0.4381 0.032 Uiso 1 1 calc R . .
C10 C 0.0538(3) 0.6283(2) 0.42069(13) 0.0238(6) Uani 1 1 d D . .
N2 N 0.0019(3) 0.78126(18) 0.51440(11) 0.0256(5) Uani 1 1 d D . .
C11 C 0.1364(3) 0.6925(2) 0.48159(13) 0.0249(6) Uani 1 1 d D . .
C12 C 0.3437(3) 0.6567(2) 0.50383(13) 0.0260(6) Uani 1 1 d D . .
H12 H 0.4348 0.5934 0.4795 0.031 Uiso 1 1 calc R . .
C13 C 0.4146(3) 0.7146(2) 0.56165(13) 0.0302(6) Uani 1 1 d D . .
H13 H 0.5553 0.6916 0.5779 0.036 Uiso 1 1 calc R . .
C14 C 0.2788(3) 0.8062(2) 0.59556(13) 0.0280(6) Uani 1 1 d D . .
H14 H 0.3235 0.8468 0.6359 0.034 Uiso 1 1 calc R . .
C15 C 0.0747(3) 0.8384(2) 0.56969(13) 0.0247(6) Uani 1 1 d D . .
N3 N 0.0041(3) 0.99868(19) 0.65675(11) 0.0282(5) Uani 1 1 d D . .
C16 C -0.0743(3) 0.9403(2) 0.60299(13) 0.0251(6) Uani 1 1 d D . .
C17 C -0.2813(3) 0.9727(2) 0.57986(13) 0.0285(6) Uani 1 1 d D . .
H17 H -0.3317 0.9305 0.5413 0.034 Uiso 1 1 calc R . .
C18 C -0.4123(3) 1.0670(2) 0.61369(14) 0.0311(6) Uani 1 1 d D . .
H18 H -0.5550 1.0895 0.5995 0.037 Uiso 1 1 calc R . .
C19 C -0.3330(4) 1.1282(2) 0.66848(14) 0.0310(6) Uani 1 1 d D . .
H19 H -0.4189 1.1946 0.6918 0.037 Uiso 1 1 calc R . .
C20 C -0.1242(3) 1.0903(2) 0.68879(13) 0.0279(6) Uani 1 1 d D . .
C21 C -0.0359(4) 1.1497(2) 0.74756(14) 0.0315(6) Uani 1 1 d . . .
C22 C 0.0359(4) 1.1953(2) 0.79775(15) 0.0363(7) Uani 1 1 d . . .
C23 C 0.4184(4) 1.2904(3) 0.85144(15) 0.0494(8) Uani 1 1 d . . .
H23A H 0.5086 1.2121 0.8415 0.074 Uiso 1 1 calc R . .
H23B H 0.4738 1.3278 0.8931 0.074 Uiso 1 1 calc R . .
H23C H 0.4183 1.3483 0.8057 0.074 Uiso 1 1 calc R . .
C24 C -0.0270(4) 1.4043(3) 0.90117(16) 0.0463(8) Uani 1 1 d . . .
H24A H -0.0411 1.4623 0.8555 0.069 Uiso 1 1 calc R . .
H24B H 0.0376 1.4430 0.9403 0.069 Uiso 1 1 calc R . .
H24C H -0.1679 1.3848 0.9201 0.069 Uiso 1 1 calc R . .
C25 C 0.1387(5) 1.1395(3) 0.96011(16) 0.0602(9) Uani 1 1 d . . .
H25A H -0.0066 1.1194 0.9704 0.090 Uiso 1 1 calc R . .
H25B H 0.1860 1.1727 1.0048 0.090 Uiso 1 1 calc R . .
H25C H 0.2338 1.0637 0.9484 0.090 Uiso 1 1 calc R . .

loop_
_atom_site_aniso_label
_atom_site_aniso_U_11
_atom_site_aniso_U_22
_atom_site_aniso_U_33
_atom_site_aniso_U_23
_atom_site_aniso_U_13
_atom_site_aniso_U_12
Si1 0.0358(4) 0.0306(5) 0.0312(5) -0.0101(4) 0.0024(3) 0.0001(3)
Si2 0.0417(4) 0.0358(5) 0.0322(5) -0.0127(4) -0.0012(3) -0.0100(4)
C1 0.0531(17) 0.038(2) 0.069(2) -0.0128(17) 0.0065(15) -0.0044(14)
C2 0.0664(19) 0.053(2) 0.0364(18) -0.0077(16) 0.0001(14) 0.0012(16)
C3 0.0388(15) 0.057(2) 0.052(2) -0.0216(17) 0.0038(13) -0.0005(14)
C4 0.0319(14) 0.0329(18) 0.0351(16) -0.0066(14) -0.0033(11) 0.0009(12)
C5 0.0312(14) 0.0318(17) 0.0323(16) -0.0054(13) -0.0060(11) -0.0036(12)
N1 0.0272(11) 0.0258(13) 0.0292(12) -0.0094(10) 0.0012(9) -0.0017(9)
C6 0.0285(13) 0.0256(16) 0.0256(14) -0.0063(12) 0.0008(10) -0.0031(11)
C7 0.0348(14) 0.0295(17) 0.0298(15) -0.0089(13) -0.0019(11) -0.0096(12)
C8 0.0251(12) 0.0322(17) 0.0323(15) -0.0074(13) -0.0015(11) -0.0076(11)
C9 0.0257(13) 0.0235(16) 0.0320(15) -0.0089(12) 0.0031(10) -0.0034(11)
C10 0.0245(13) 0.0215(15) 0.0257(14) -0.0051(12) 0.0006(10) -0.0035(10)
N2 0.0259(10) 0.0216(13) 0.0302(12) -0.0083(10) 0.0029(9) -0.0047(9)
C11 0.0262(13) 0.0231(15) 0.0263(14) -0.0037(12) 0.0025(10) -0.0072(11)
C12 0.0258(13) 0.0226(15) 0.0293(15) -0.0059(12) 0.0015(10) -0.0015(11)
C13 0.0256(13) 0.0330(17) 0.0326(16) -0.0034(13) -0.0026(11) -0.0049(12)
C14 0.0314(13) 0.0288(16) 0.0257(15) -0.0074(12) -0.0013(11) -0.0078(11)
C15 0.0286(13) 0.0221(15) 0.0244(14) -0.0036(12) -0.0008(10) -0.0065(11)
N3 0.0301(11) 0.0268(13) 0.0303(12) -0.0093(10) -0.0010(9) -0.0085(9)
C16 0.0273(13) 0.0222(15) 0.0268(15) -0.0047(12) 0.0015(10) -0.0067(11)
C17 0.0342(14) 0.0267(16) 0.0267(15) -0.0079(12) -0.0026(11) -0.0078(12)
C18 0.0278(13) 0.0268(16) 0.0392(16) -0.0064(13) -0.0042(11) -0.0019(11)
C19 0.0372(15) 0.0219(16) 0.0332(16) -0.0093(13) 0.0041(11) 0.0002(12)
C20 0.0354(14) 0.0225(16) 0.0274(15) -0.0055(12) 0.0011(11) -0.0089(12)
C21 0.0336(14) 0.0244(16) 0.0367(17) -0.0094(13) 0.0019(12) -0.0015(12)
C22 0.0396(15) 0.0325(18) 0.0387(17) -0.0117(14) 0.0014(12) -0.0069(13)
C23 0.0457(16) 0.065(2) 0.0411(18) -0.0148(16) -0.0015(13) -0.0128(15)
C24 0.0518(16) 0.045(2) 0.0445(18) -0.0189(16) 0.0004(13) -0.0088(14)
C25 0.085(2) 0.052(2) 0.046(2) -0.0027(17) -0.0012(16) -0.0164(18)

loop_
_atom_type_symbol
_atom_type_description
_atom_type_scat_dispersion_real
_atom_type_scat_dispersion_imag
_atom_type_scat_source
C C 0.0033 0.0016 'International Tables Vol C Tables 4.2.6.8 and 6.1.1.4'
H H 0.0000 0.0000 'International Tables Vol C Tables 4.2.6.8 and 6.1.1.4'
N N 0.0061 0.0033 'International Tables Vol C Tables 4.2.6.8 and 6.1.1.4'
Si Si 0.0817 0.0704 'International Tables Vol C Tables 4.2.6.8 and 6.1.1.4'

loop_
_geom_angle_atom_site_label_1
_geom_angle_atom_site_label_2
_geom_angle_atom_site_label_3
_geom_angle
_geom_angle_site_symmetry_1
_geom_angle_site_symmetry_3
_geom_angle_publ_flag
C1 Si1 C4 107.80(12) . . ?
C1 Si1 C3 109.35(13) . . ?
C4 Si1 C3 112.35(12) . . ?
C1 Si1 C2 111.19(14) . . ?
C4 Si1 C2 106.92(12) . . ?
C3 Si1 C2 109.22(13) . . ?
C22 Si2 C23 109.37(11) . . ?
C22 Si2 C24 109.09(12) . . ?
C23 Si2 C24 110.29(13) . . ?
C22 Si2 C25 107.35(13) . . ?
C23 Si2 C25 111.06(14) . . ?
C24 Si2 C25 109.62(13) . . ?
C5 C4 Si1 171.6(2) . . ?
C4 C5 C6 176.6(2) . . ?
C10 N1 C6 117.43(18) . . ?
N1 C6 C7 123.0(2) . . ?
N1 C6 C5 117.82(19) . . ?
C7 C6 C5 119.2(2) . . ?
C8 C7 C6 118.6(2) . . ?
C7 C8 C9 119.0(2) . . ?
C8 C9 C10 119.4(2) . . ?
N1 C10 C9 122.5(2) . . ?
N1 C10 C11 116.38(19) . . ?
C9 C10 C11 121.1(2) . . ?
C11 N2 C15 117.72(19) . . ?
N2 C11 C12 122.6(2) . . ?
N2 C11 C10 117.47(19) . . ?
C12 C11 C10 119.9(2) . . ?
C13 C12 C11 119.0(2) . . ?
C14 C13 C12 119.1(2) . . ?
C13 C14 C15 118.8(2) . . ?
N2 C15 C14 122.8(2) . . ?
N2 C15 C16 116.76(19) . . ?
C14 C15 C16 120.4(2) . . ?
C20 N3 C16 118.0(2) . . ?
N3 C16 C17 122.3(2) . . ?
N3 C16 C15 115.7(2) . . ?
C17 C16 C15 121.9(2) . . ?
C18 C17 C16 119.1(2) . . ?
C17 C18 C19 119.1(2) . . ?
C18 C19 C20 118.5(2) . . ?
N3 C20 C19 123.0(2) . . ?
N3 C20 C21 116.5(2) . . ?
C19 C20 C21 120.5(2) . . ?
C22 C21 C20 177.8(3) . . ?
C21 C22 Si2 177.2(3) . . ?

loop_
_geom_bond_atom_site_label_1
_geom_bond_atom_site_label_2
_geom_bond_distance
_geom_bond_site_symmetry_2
_geom_bond_publ_flag
Si1 C1 1.837(3) . ?
Si1 C4 1.841(3) . ?
Si1 C3 1.852(2) . ?
Si1 C2 1.857(3) . ?
Si2 C22 1.840(3) . ?
Si2 C23 1.846(2) . ?
Si2 C24 1.853(3) . ?
Si2 C25 1.862(3) . ?
C4 C5 1.206(3) . ?
C5 C6 1.457(3) . ?
N1 C10 1.343(3) . ?
N1 C6 1.345(3) . ?
C6 C7 1.396(3) . ?
C7 C8 1.374(3) . ?
C8 C9 1.376(3) . ?
C9 C10 1.390(3) . ?
C10 C11 1.494(3) . ?
N2 C11 1.343(3) . ?
N2 C15 1.343(3) . ?
C11 C12 1.393(3) . ?
C12 C13 1.379(3) . ?
C13 C14 1.376(3) . ?
C14 C15 1.392(3) . ?
C15 C16 1.489(3) . ?
N3 C20 1.338(3) . ?
N3 C16 1.347(3) . ?
C16 C17 1.393(3) . ?
C17 C18 1.381(3) . ?
C18 C19 1.381(3) . ?
C19 C20 1.394(3) . ?
C20 C21 1.453(3) . ?
C21 C22 1.199(3) . ?

loop_
_geom_torsion_atom_site_label_1
_geom_torsion_atom_site_label_2
_geom_torsion_atom_site_label_3
_geom_torsion_atom_site_label_4
_geom_torsion
_geom_torsion_site_symmetry_1
_geom_torsion_site_symmetry_2
_geom_torsion_site_symmetry_3
_geom_torsion_site_symmetry_4
_geom_torsion_publ_flag
C1 Si1 C4 C5 -59.2(17) . . . . ?
C3 Si1 C4 C5 -180(100) . . . . ?
C2 Si1 C4 C5 60.4(17) . . . . ?
Si1 C4 C5 C6 -4(6) . . . . ?
C10 N1 C6 C7 -1.7(4) . . . . ?
C10 N1 C6 C5 177.8(2) . . . . ?
C4 C5 C6 N1 -173(5) . . . . ?
C4 C5 C6 C7 6(5) . . . . ?
N1 C6 C7 C8 2.1(4) . . . . ?
C5 C6 C7 C8 -177.4(2) . . . . ?
C6 C7 C8 C9 0.0(4) . . . . ?
C7 C8 C9 C10 -2.3(4) . . . . ?
C6 N1 C10 C9 -0.8(3) . . . . ?
C6 N1 C10 C11 177.5(2) . . . . ?
C8 C9 C10 N1 2.8(4) . . . . ?
C8 C9 C10 C11 -175.3(2) . . . . ?
C15 N2 C11 C12 1.4(3) . . . . ?
C15 N2 C11 C10 179.4(2) . . . . ?
N1 C10 C11 N2 168.4(2) . . . . ?
C9 C10 C11 N2 -13.4(3) . . . . ?
N1 C10 C11 C12 -13.5(3) . . . . ?
C9 C10 C11 C12 164.7(2) . . . . ?
N2 C11 C12 C13 -0.1(4) . . . . ?
C10 C11 C12 C13 -178.1(2) . . . . ?
C11 C12 C13 C14 -0.2(4) . . . . ?
C12 C13 C14 C15 -0.7(3) . . . . ?
C11 N2 C15 C14 -2.3(3) . . . . ?
C11 N2 C15 C16 177.50(19) . . . . ?
C13 C14 C15 N2 2.1(4) . . . . ?
C13 C14 C15 C16 -177.8(2) . . . . ?
C20 N3 C16 C17 0.5(3) . . . . ?
C20 N3 C16 C15 -179.5(2) . . . . ?
N2 C15 C16 N3 -178.1(2) . . . . ?
C14 C15 C16 N3 1.7(3) . . . . ?
N2 C15 C16 C17 1.9(3) . . . . ?
C14 C15 C16 C17 -178.3(2) . . . . ?
N3 C16 C17 C18 -0.8(4) . . . . ?
C15 C16 C17 C18 179.2(2) . . . . ?
C16 C17 C18 C19 1.3(4) . . . . ?
C17 C18 C19 C20 -1.4(4) . . . . ?
C16 N3 C20 C19 -0.6(3) . . . . ?
C16 N3 C20 C21 178.9(2) . . . . ?
C18 C19 C20 N3 1.1(4) . . . . ?
C18 C19 C20 C21 -178.4(2) . . . . ?
N3 C20 C21 C22 -79(7) . . . . ?
C19 C20 C21 C22 101(7) . . . . ?
C20 C21 C22 Si2 3(11) . . . . ?
C23 Si2 C22 C21 121(5) . . . . ?
C24 Si2 C22 C21 -118(5) . . . . ?
C25 Si2 C22 C21 1(5) . . . . ?

loop_
_cod_related_entry_id
_cod_related_entry_database
_cod_related_entry_code
1 ChemSpider 21147076
